data_7205890
loop_
_publ_author_name
'Khavasi, Hamid Reza'
'Salimi, Ali Reza'
'Eshtiagh-Hosseini, Hossein'
'Amini, Mostafa M.'

_publ_section_title
;
 C--H&#x22EF;\p synthon repetitivity in coordination compounds,
 established from single-crystal and powder diffraction
;
_journal_issue 11
_journal_name_full CrystEngComm
_journal_page_first 3710
_journal_paper_doi 10.1039/c0ce00981d
_journal_volume 13
_journal_year 2011
_chemical_formula_sum 'C20 H18 Br2 Hg N6 O2 S2'
_chemical_formula_weight 798.92
_chemical_name_common 'from C:/gsas/MyWork/TTT4-EDITED.CIF'
_chemical_name_systematic ' ?'
_space_group_IT_number 14
_symmetry_cell_setting monoclinic
_symmetry_space_group_name_Hall '-P 2ybc'
_symmetry_space_group_name_H-M 'P 1 21/c 1'
_audit_creation_date 2010-06-03T12:43
_audit_creation_method 'from EXP file using GSAS2CIF'
_audit_update_record ' 2010-06-03T12:43 Initial CIF as created by GSAS2CIF'
_cell_angle_alpha 90.0
_cell_angle_beta 94.530(5)
_cell_angle_gamma 90.0
_cell_formula_units_Z 4
_cell_length_a 7.798(5)
_cell_length_b 34.458(24)
_cell_length_c 9.449(7)
_cell_measurement_temperature 298
_cell_volume 2531(3)
_computing_structure_refinement GSAS
_diffrn_ambient_temperature 298
_diffrn_measurement_device_type 'STOE STADI P'
_diffrn_radiation_polarisn_ratio 0.5
_diffrn_radiation_probe x-ray
_diffrn_radiation_source 'fine-focus sealed tube'
_diffrn_radiation_type CuK\a
_diffrn_radiation_wavelength 1.5406
_exptl_absorpt_correction_T_max 1.00000
_exptl_absorpt_correction_T_min 1.00000
_exptl_absorpt_process_details
; GSAS Absorption/surface roughness correction: function number 0
No correction is applied.
;
_pd_block_id 2010-06-03T12:43|TTT|Hg-TTT|STOE
_pd_calc_method 'Rietveld Refinement'
_pd_char_colour White
_pd_instr_location ' ?'
_pd_meas_2theta_range_inc 0.02
_pd_meas_2theta_range_max 60.0
_pd_meas_2theta_range_min 1.0
_pd_meas_number_of_points 2951
_pd_phase_name 'from C:/gsas/MyWork/TTT4-EDITED.CIF'
_pd_proc_2theta_range_inc 0.02
_pd_proc_2theta_range_max 59.99243
_pd_proc_2theta_range_min 0.99243
_pd_proc_info_datetime 2010-06-03T12:43:45
_pd_proc_info_excluded_regions ' ?'
_pd_proc_ls_background_function
; GSAS Background function number 1 with 36 terms.
Shifted Chebyshev function of 1st kind
1: 68.2905 2: -2.44408 3: 3.17165 4: -11.1095
5: 8.95206 6: -6.65143 7: 5.39665 8: -3.98383
9: 2.31076 10: -4.86239 11: -0.489902 12: -1.98052
13: -1.32591 14: -1.85940 15: 6.722680E-0216: 0.712394
17: -0.764920 18: -1.17641 19: 0.495157 20: -0.509146
21: -2.61743 22: -1.67187 23: -3.23914 24: -2.39671
25: -2.11772 26: -0.867092 27: -1.02247 28: -0.439332
29: -1.72505 30: -1.22408 31: -1.07320 32: -1.45194
33: -1.95907 34: 0.318968 35: -1.22600 36: 1.64266
;
_pd_proc_ls_peak_cutoff 0.00100
_pd_proc_ls_pref_orient_corr
; Spherical Harmonic ODF
Spherical harmonic order= 18
The sample symmetry is: cylindrical (fiber texture)
Index = 2 0 -2 Coeff= -0.1719
Index = 2 0 0 Coeff= -0.1248
Index = 2 0 2 Coeff= -0.4701
Index = 4 0 -4 Coeff= -0.1245
Index = 4 0 -2 Coeff= -0.0245
Index = 4 0 0 Coeff= 0.2671
Index = 4 0 2 Coeff= 0.1445
Index = 4 0 4 Coeff= 0.0737
Index = 6 0 -6 Coeff= -0.4781
Index = 6 0 -4 Coeff= 0.1385
Index = 6 0 -2 Coeff= -0.1872
Index = 6 0 0 Coeff= -0.1132
Index = 6 0 2 Coeff= -0.1233
Index = 6 0 4 Coeff= 0.1838
Index = 6 0 6 Coeff= 0.2308
Index = 8 0 -8 Coeff= -0.1892
Index = 8 0 -6 Coeff= 0.3290
Index = 8 0 -4 Coeff= -0.5070
Index = 8 0 -2 Coeff= 0.2748
Index = 8 0 0 Coeff= 0.8542
Index = 8 0 2 Coeff= 0.0720
Index = 8 0 4 Coeff= -0.0857
Index = 8 0 6 Coeff= 0.0851
Index = 8 0 8 Coeff= 0.3902
Index = 10 0-10 Coeff= -0.2386
Index = 10 0 -8 Coeff= -0.0092
Index = 10 0 -6 Coeff= -0.0209
Index = 10 0 -4 Coeff= 0.3560
Index = 10 0 -2 Coeff= 0.5864
Index = 10 0 0 Coeff= -0.3571
Index = 10 0 2 Coeff= -0.0867
Index = 10 0 4 Coeff= 0.0909
Index = 10 0 6 Coeff= -0.1655
Index = 10 0 8 Coeff= -0.5149
Index = 10 0 10 Coeff= 0.5822
Index = 12 0-12 Coeff= -0.1216
Index = 12 0-10 Coeff= 0.1471
Index = 12 0 -8 Coeff= 0.1892
Index = 12 0 -6 Coeff= -0.5588
Index = 12 0 -4 Coeff= 0.1188
Index = 12 0 -2 Coeff= -0.1685
Index = 12 0 0 Coeff= 0.0005
Index = 12 0 2 Coeff= -0.1494
Index = 12 0 4 Coeff= -0.4557
Index = 12 0 6 Coeff= 0.2758
Index = 12 0 8 Coeff= -0.0640
Index = 12 0 10 Coeff= -0.4049
Index = 12 0 12 Coeff= -0.2339
Index = 14 0-14 Coeff= -0.9886
Index = 14 0-12 Coeff= 0.5231
Index = 14 0-10 Coeff= 0.0715
Index = 14 0 -8 Coeff= -0.1735
Index = 14 0 -6 Coeff= 0.4445
Index = 14 0 -4 Coeff= 0.2736
Index = 14 0 -2 Coeff= -0.0154
Index = 14 0 0 Coeff= -0.5122
Index = 14 0 2 Coeff= -0.2097
Index = 14 0 4 Coeff= -0.2224
Index = 14 0 6 Coeff= -0.1268
Index = 14 0 8 Coeff= 0.3041
Index = 14 0 10 Coeff= 0.2068
Index = 14 0 12 Coeff= 0.2737
Index = 14 0 14 Coeff= 0.4275
Index = 16 0-16 Coeff= -0.3172
Index = 16 0-14 Coeff= -0.0879
Index = 16 0-12 Coeff= -0.0171
Index = 16 0-10 Coeff= -0.5388
Index = 16 0 -8 Coeff= 0.0381
Index = 16 0 -6 Coeff= 0.2226
Index = 16 0 -4 Coeff= -0.0739
Index = 16 0 -2 Coeff= 0.0672
Index = 16 0 0 Coeff= -0.2666
Index = 16 0 2 Coeff= -0.3055
Index = 16 0 4 Coeff= -0.1990
Index = 16 0 6 Coeff= -0.1212
Index = 16 0 8 Coeff= -0.4073
Index = 16 0 10 Coeff= 1.2999
Index = 16 0 12 Coeff= -0.3032
Index = 16 0 14 Coeff= -0.0037
Index = 16 0 16 Coeff= 0.9232
Index = 18 0-18 Coeff= 0.1393
Index = 18 0-16 Coeff= -0.4314
Index = 18 0-14 Coeff= -0.0855
Index = 18 0-12 Coeff= -0.6451
Index = 18 0-10 Coeff= -0.3520
Index = 18 0 -8 Coeff= 0.0668
Index = 18 0 -6 Coeff= 0.0476
Index = 18 0 -4 Coeff= 0.1786
Index = 18 0 -2 Coeff= -0.2944
Index = 18 0 0 Coeff= -0.2182
Index = 18 0 2 Coeff= -0.2946
Index = 18 0 4 Coeff= -0.2891
Index = 18 0 6 Coeff= -0.1764
Index = 18 0 8 Coeff= -0.1214
Index = 18 0 10 Coeff= 0.4408
Index = 18 0 12 Coeff= 0.3835
Index = 18 0 14 Coeff= -0.4759
Index = 18 0 16 Coeff= -0.6005
Index = 18 0 18 Coeff= 0.7621
Prefered orientation correction range: Min= -1.01899, Max= 5.11552
;
_pd_proc_ls_profile_function
;
CW Profile function number 3 with 19 terms
Pseudovoigt profile coefficients as parameterized in
P. Thompson, D.E. Cox & J.B. Hastings (1987). J. Appl. Cryst.,20,79-83.
Asymmetry correction of L.W. Finger, D.E. Cox & A. P. Jephcoat (1994).
J. Appl. Cryst.,27,892-900.
Peak tails are ignored where the intensity is below 0.0010 times the peak
Aniso. broadening axis 0.0 0.0 1.0
;
_pd_proc_ls_prof_R_factor 0.0966
_pd_proc_ls_prof_wR_expected 0.0920
_pd_proc_ls_prof_wR_factor 0.1254
_pd_proc_number_of_points 2951
_pd_spec_mounting ' ?'
_refine_ls_goodness_of_fit_all 1.40
_refine_ls_hydrogen_treatment constr
_refine_ls_matrix_type full
_refine_ls_number_parameters 147
_refine_ls_number_restraints 103
_refine_ls_R_Fsqd_factor 0.08258
_refine_ls_shift/su_max 0.01
_refine_ls_shift/su_mean 0.00
_reflns_d_resolution_high 1.676
_reflns_d_resolution_low 17.229
_reflns_limit_h_max 4
_reflns_limit_h_min 0
_reflns_limit_k_max 20
_reflns_limit_k_min 0
_reflns_limit_l_max 5
_reflns_limit_l_min -5
_reflns_number_total 570
_cod_data_source_file c0ce00981d.txt
_cod_data_source_block TTT_publ
_cod_depositor_comments
;
The following automatic conversions were performed:
'_refine_ls_hydrogen_treatment' value 'Constr' changed to 'constr'
according to '/home/saulius/struct/CIF-dictionaries/cif_core.dic'
dictionary named 'cif_core.dic' version 2.4.1 from
2010-06-29.

'_geom_bond_publ_flag' value 'N' changed to 'n' according to
'/home/saulius/struct/CIF-dictionaries/cif_core.dic' dictionary named
'cif_core.dic' version 2.4.1 from 2010-06-29 (190
times).

'_geom_angle_publ_flag' value 'N' changed to 'n' according to
'/home/saulius/struct/CIF-dictionaries/cif_core.dic' dictionary named
'cif_core.dic' version 2.4.1 from 2010-06-29 (81 time).

Automatic conversion script
Id: cif_fix_enum 1555 2011-01-17 13:19:09Z saulius 
;
_cod_original_cell_volume 2531(5)
_cod_database_code 7205890
_gsas_exptl_extinct_corr_t_min 1.00000
_gsas_exptl_extinct_corr_t_max 1.00000

loop_
_symmetry_equiv_pos_site_id
_symmetry_equiv_pos_as_xyz
1 +x,+y,+z
2 -x,+y+1/2,-z+1/2
-1 -x,-y,-z
-2 +x,-y+1/2,+z+1/2

loop_
_atom_site_type_symbol
_atom_site_label
_atom_site_fract_x
_atom_site_fract_y
_atom_site_fract_z
_atom_site_occupancy
_atom_site_thermal_displace_type
_atom_site_U_iso_or_equiv
_atom_site_symmetry_multiplicity
Hg Hg1 0.2466 0.07104 0.2554 1.0 Uiso 0.026(6) 4
Br Br1 0.2786 0.1082 0.4536 1.0 Uiso 0.049(6) 4
Br Br2 0.303 0.0236 0.0893 1.0 Uiso 0.049(6) 4
N N2 -0.0498 0.0511 0.3082 1.0 Uiso 0.062(6) 4
C C2 -0.097 0.0167 0.2526 1.0 Uiso 0.058(6) 4
C C1 -0.2155 -0.00612 0.3103 1.0 Uiso 0.058(6) 4
N N1 -0.2879 0.0041 0.4256 1.0 Uiso 0.062(6) 4
C C4 -0.2444 0.039 0.4853 1.0 Uiso 0.058(6) 4
C C3 -0.1214 0.06216 0.4263 1.0 Uiso 0.058(6) 4
N N3 -0.3493 0.0504 0.5865 1.0 Uiso 0.062(6) 4
C C5 -0.3112 0.0724 0.7056 1.0 Uiso 0.058(6) 4
O O1 -0.1681 0.0712 0.77 1.0 Uiso 0.074(6) 4
C C6 -0.462 0.09152 0.7642 1.0 Uiso 0.058(6) 4
C C7 -0.4078 0.12199 0.8715 1.0 Uiso 0.058(6) 4
C C10 -0.4613 0.16065 0.863 1.0 Uiso 0.058(6) 4
C C9 -0.4106 0.18462 0.9826 1.0 Uiso 0.058(6) 4
S S1 -0.2958 0.15631 1.0966 1.0 Uiso 0.065(6) 4
C C8 -0.3093 0.11325 0.9975 1.0 Uiso 0.058(6) 4
N N5 0.1806 0.12645 0.0771 1.0 Uiso 0.062(6) 4
C C12 0.1427 0.11611 -0.0539 1.0 Uiso 0.058(6) 4
C C11 0.1432 0.1424 -0.162 1.0 Uiso 0.058(6) 4
N N4 0.1825 0.1797 -0.1386 1.0 Uiso 0.062(6) 4
C C14 0.2208 0.19037 -0.0052 1.0 Uiso 0.058(6) 4
C C13 0.2206 0.16329 0.1057 1.0 Uiso 0.058(6) 4
N N6 0.258 0.2299 0.0195 1.0 Uiso 0.062(6) 4
C C15 0.311 0.24611 0.1447 1.0 Uiso 0.058(6) 4
O O2 0.326 0.2274 0.2526 1.0 Uiso 0.074(6) 4
C C16 0.3922 0.28574 0.1347 1.0 Uiso 0.058(6) 4
C C17 0.582 0.2853 0.1301 1.0 Uiso 0.058(6) 4
C C20 0.6946 0.2667 0.2306 1.0 Uiso 0.058(6) 4
C C19 0.8707 0.2665 0.1954 1.0 Uiso 0.058(6) 4
S S2 0.8781 0.2884 0.0428 1.0 Uiso 0.065(6) 4
C C18 0.6672 0.2985 0.0166 1.0 Uiso 0.058(6) 4
H H2A -0.04926 0.00761 0.17159 1.0 Uiso 0.074(6) 4
H H1A -0.25348 -0.02899 0.26495 1.0 Uiso 0.074(6) 4
H H3A -0.07909 0.08457 0.47245 1.0 Uiso 0.074(6) 4
H H3 -0.46529 0.04464 0.56628 1.0 Uiso 0.074(6) 4
H H6A -0.5492 0.10151 0.69638 1.0 Uiso 0.074(6) 4
H H6B -0.50275 0.06827 0.80672 1.0 Uiso 0.074(6) 4
H H10A -0.53684 0.16978 0.78907 1.0 Uiso 0.074(6) 4
H H9A -0.44317 0.2103 0.9986 1.0 Uiso 0.074(6) 4
H H8A -0.26142 0.0893 1.024 1.0 Uiso 0.074(6) 4
H H12A 0.12943 0.08991 -0.0767 1.0 Uiso 0.074(6) 4
H H11A 0.1239 0.13412 -0.25586 1.0 Uiso 0.074(6) 4
H H13A 0.24519 0.17113 0.19954 1.0 Uiso 0.074(6) 4
H H6 0.23668 0.24684 -0.05662 1.0 Uiso 0.074(6) 4
H H16A 0.37153 0.30134 0.2158 1.0 Uiso 0.074(6) 4
H H16B 0.34072 0.29772 0.05049 1.0 Uiso 0.074(6) 4
H H20A 0.6582 0.25485 0.31186 1.0 Uiso 0.074(6) 4
H H19A 0.96513 0.25798 0.25394 1.0 Uiso 0.074(6) 4
H H18A 0.6138 0.31022 -0.0646 1.0 Uiso 0.074(6) 4

loop_
_atom_type_symbol
_atom_type_number_in_cell
_atom_type_scat_dispersion_real
_atom_type_scat_dispersion_imag
_atom_type_scat_Cromer_Mann_a1
_atom_type_scat_Cromer_Mann_a2
_atom_type_scat_Cromer_Mann_a3
_atom_type_scat_Cromer_Mann_a4
_atom_type_scat_Cromer_Mann_b1
_atom_type_scat_Cromer_Mann_b2
_atom_type_scat_Cromer_Mann_b3
_atom_type_scat_Cromer_Mann_b4
_atom_type_scat_Cromer_Mann_c
_atom_type_scat_source
Hg 4.0 0.000 0.000 20.6809 0.54500 19.0417 8.44840 21.6575 1.57290 5.96760 38.3246 12.6089 International_Tables_Vol_C
Br 8.0 0.000 0.000 17.1789 2.17230 5.23580 16.5796 5.63770 0.26090 3.98510 41.4328 2.95570 International_Tables_Vol_C
N 24.0 0.000 0.000 12.2126 0.00570 3.13220 9.89330 2.01250 28.9975 1.16630 0.58260 -11.529 International_Tables_Vol_C
C 80.0 0.000 0.000 2.31000 20.8439 1.02000 10.2075 1.58860 0.56870 0.86500 51.6512 0.21560 International_Tables_Vol_C
O 8.0 0.000 0.000 3.04850 13.2771 2.28680 5.70110 1.54630 0.32390 0.86700 32.9089 0.25080 International_Tables_Vol_C
S 8.0 0.000 0.000 6.90530 1.46790 5.20340 22.2151 1.43790 0.25360 1.58630 56.1720 0.86690 International_Tables_Vol_C
H 72.0 0.000 0.000 0.49300 10.5109 0.32291 26.1257 0.14019 3.14236 0.04081 57.7997 0.00304 International_Tables_Vol_C

loop_
_geom_angle_atom_site_label_1
_geom_angle_atom_site_label_2
_geom_angle_atom_site_label_3
_geom_angle
_geom_angle_site_symmetry_1
_geom_angle_site_symmetry_2
_geom_angle_site_symmetry_3
_geom_angle_publ_flag
Br1 Hg1 Br2 159.717(12) 1_555 . 1_555 n
C2 N2 C3 117.326(20) 1_555 . 1_555 n
N2 C2 C1 122.012(31) 1_555 . 1_555 n
N2 C2 H2A 120.382(20) 1_555 . 1_555 n
C1 C2 H2A 117.605(33) 1_555 . 1_555 n
C2 C1 N1 121.836(30) 1_555 . 1_555 n
C2 C1 H1A 120.325(34) 1_555 . 1_555 n
N1 C1 H1A 117.713(24) 1_555 . 1_555 n
C1 N1 C4 118.129(20) 1_555 . 1_555 n
N1 C4 C3 119.751(32) 1_555 . 1_555 n
N1 C4 N3 113.680(26) 1_555 . 1_555 n
C3 C4 N3 125.711(34) 1_555 . 1_555 n
N2 C3 C4 120.892(30) 1_555 . 1_555 n
N2 C3 H3A 117.915(26) 1_555 . 1_555 n
C4 C3 H3A 120.945(34) 1_555 . 1_555 n
C4 N3 C5 129.195(34) 1_555 . 1_555 n
C4 N3 H3 114.92(4) 1_555 . 1_555 n
C5 N3 H3 115.515(6) 1_555 . 1_555 n
N3 C5 O1 121.181(17) 1_555 . 1_555 n
N3 C5 C6 115.027(32) 1_555 . 1_555 n
O1 C5 C6 122.86(4) 1_555 . 1_555 n
C5 C6 C7 111.86(4) 1_555 . 1_555 n
C5 C6 H6A 116.60(4) 1_555 . 1_555 n
C5 C6 H6B 94.78(4) 1_555 . 1_555 n
C7 C6 H6A 110.34(4) 1_555 . 1_555 n
C7 C6 H6B 112.73(5) 1_555 . 1_555 n
H6A C6 H6B 109.722(35) 1_555 . 1_555 n
C6 C7 C10 124.266(32) 1_555 . 1_555 n
C6 C7 C8 122.17(4) 1_555 . 1_555 n
C10 C7 C8 113.337(11) 1_555 . 1_555 n
C7 C10 C9 116.287(30) 1_555 . 1_555 n
C7 C10 H10A 122.230(12) 1_555 . 1_555 n
C9 C10 H10A 121.07(4) 1_555 . 1_555 n
C10 C9 S1 105.92(5) 1_555 . 1_555 n
C10 C9 H9A 127.730(21) 1_555 . 1_555 n
S1 C9 H9A 126.113(30) 1_555 . 1_555 n
C9 S1 C8 98.28(5) 1_555 . 1_555 n
C7 C8 S1 106.161(35) 1_555 . 1_555 n
C7 C8 H8A 126.959(10) 1_555 . 1_555 n
S1 C8 H8A 126.88(4) 1_555 . 1_555 n
C12 N5 C13 119.166(5) 1_555 . 1_555 n
N5 C12 C11 121.11(4) 1_555 . 1_555 n
N5 C12 H12A 119.9017(24) 1_555 . 1_555 n
C11 C12 H12A 118.46(4) 1_555 . 1_555 n
C12 C11 N4 121.92(4) 1_555 . 1_555 n
C12 C11 H11A 119.91(4) 1_555 . 1_555 n
N4 C11 H11A 118.006(8) 1_555 . 1_555 n
C11 N4 C14 117.147(7) 1_555 . 1_555 n
N4 C14 C13 120.84(4) 1_555 . 1_555 n
N4 C14 N6 117.019(7) 1_555 . 1_555 n
C13 C14 N6 122.13(4) 1_555 . 1_555 n
N5 C13 C14 119.81(4) 1_555 . 1_555 n
N5 C13 H13A 119.816(5) 1_555 . 1_555 n
C14 C13 H13A 120.35(4) 1_555 . 1_555 n
C14 N6 C15 126.374(12) 1_555 . 1_555 n
C14 N6 H6 117.16(4) 1_555 . 1_555 n
C15 N6 H6 116.31(5) 1_555 . 1_555 n
N6 C15 O2 121.70(5) 1_555 . 1_555 n
N6 C15 C16 114.953(25) 1_555 . 1_555 n
O2 C15 C16 121.571(23) 1_555 . 1_555 n
C15 C16 C17 114.601(22) 1_555 . 1_555 n
C15 C16 H16A 111.005(32) 1_555 . 1_555 n
C15 C16 H16B 106.959(27) 1_555 . 1_555 n
C17 C16 H16A 105.057(7) 1_555 . 1_555 n
C17 C16 H16B 109.521(22) 1_555 . 1_555 n
H16A C16 H16B 109.67(5) 1_555 . 1_555 n
C16 C17 C20 124.018(27) 1_555 . 1_555 n
C16 C17 C18 124.114(20) 1_555 . 1_555 n
C20 C17 C18 111.31(5) 1_555 . 1_555 n
C17 C20 C19 113.91(4) 1_555 . 1_555 n
C17 C20 H20A 122.97(4) 1_555 . 1_555 n
C19 C20 H20A 123.097(7) 1_555 . 1_555 n
C20 C19 S2 107.640(12) 1_555 . 1_555 n
C20 C19 H19A 126.00(4) 1_555 . 1_555 n
S2 C19 H19A 126.011(29) 1_555 . 1_555 n
C19 S2 C18 97.090(13) 1_555 . 1_555 n
C17 C18 S2 110.021(31) 1_555 . 1_555 n
C17 C18 H18A 124.64(4) 1_555 . 1_555 n
S2 C18 H18A 125.279(13) 1_555 . 1_555 n
C10 H10A H16A 153.048(9) 1_555 . -2_466 n
C16 H16A H10A 133.766(27) 1_555 . -2_665 n

loop_
_geom_bond_atom_site_label_1
_geom_bond_atom_site_label_2
_geom_bond_distance
_geom_bond_site_symmetry_1
_geom_bond_site_symmetry_2
_geom_bond_publ_flag
Hg1 Br1 2.2661(12) . 1_555 n
Hg1 Br2 2.3319(11) . 1_555 n
Hg1 N2 2.4991(15) . 1_555 n
Hg1 N5 2.5713(12) . 1_555 n
Br1 Hg1 2.2661(12) . 1_555 n
Br1 H6A 2.5753(14) . 1_655 n
Br2 Hg1 2.3319(11) . 1_555 n
N2 Hg1 2.4991(15) . 1_555 n
N2 C2 1.3364(7) . 1_555 n
N2 C3 1.3419(7) . 1_555 n
N2 H2A 1.9781(10) . 1_555 n
N2 H3A 1.9613(10) . 1_555 n
C2 N2 1.3364(7) . 1_555 n
C2 C1 1.3598(6) . 1_555 n
C2 H2A 0.9315(5) . 1_555 n
C2 H1A 2.0010(10) . 1_555 n
C1 C2 1.3598(6) . 1_555 n
C1 N1 1.3141(7) . 1_555 n
C1 H2A 1.9724(9) . 1_555 n
C1 H1A 0.9340(5) . 1_555 n
N1 C1 1.3141(7) . 1_555 n
N1 C4 1.3599(8) . 1_555 n
N1 H1A 1.9341(10) . 1_555 n
C4 N1 1.3599(8) . 1_555 n
C4 C3 1.3972(6) . 1_555 n
C4 N3 1.3643(6) . 1_555 n
C4 H3A 2.0413(10) . 1_555 n
C4 H3 1.9490(11) . 1_555 n
C3 N2 1.3419(7) . 1_555 n
C3 C4 1.3972(6) . 1_555 n
C3 H3A 0.9341(5) . 1_555 n
N3 C4 1.3643(6) . 1_555 n
N3 C5 1.3699(7) . 1_555 n
N3 H3 0.9310(6) . 1_555 n
C5 N3 1.3699(7) . 1_555 n
C5 O1 1.2288(7) . 1_555 n
C5 C6 1.4921(7) . 1_555 n
C5 H3 1.9601(8) . 1_555 n
C5 H6B 1.8411(10) . 1_555 n
O1 C5 1.2288(7) . 1_555 n
C6 C5 1.4921(7) . 1_555 n
C6 C7 1.4971(7) . 1_555 n
C6 H6A 0.9606(4) . 1_555 n
C6 H6B 0.9615(5) . 1_555 n
C7 C6 1.4971(7) . 1_555 n
C7 C10 1.3964(9) . 1_555 n
C7 S1 2.5282(13) . 1_555 n
C7 C8 1.3977(7) . 1_555 n
C7 H6A 2.0405(10) . 1_555 n
C7 H6B 2.0683(12) . 1_555 n
C7 H10A 2.0512(10) . 1_555 n
C7 H8A 2.0948(9) . 1_555 n
C10 C7 1.3964(9) . 1_555 n
C10 C9 1.4300(7) . 1_555 n
C10 S1 2.4718(14) . 1_555 n
C10 H10A 0.9322(4) . 1_555 n
C9 C10 1.4300(7) . 1_555 n
C9 S1 1.6616(7) . 1_555 n
C9 H10A 2.0712(11) . 1_555 n
C9 H9A 0.9362(6) . 1_555 n
S1 C7 2.5282(13) . 1_555 n
S1 C10 2.4718(14) . 1_555 n
S1 C9 1.6616(7) . 1_555 n
S1 C8 1.7533(9) . 1_555 n
S1 H9A 2.3390(11) . 1_555 n
S1 H8A 2.4297(15) . 1_555 n
C8 C7 1.3977(7) . 1_555 n
C8 S1 1.7533(9) . 1_555 n
C8 H8A 0.9319(5) . 1_555 n
N5 Hg1 2.5713(12) . 1_555 n
N5 C12 1.2995(8) . 1_555 n
N5 C13 1.3298(8) . 1_555 n
N5 H12A 1.9403(9) . 1_555 n
N5 H13A 1.9673(10) . 1_555 n
C12 N5 1.2995(8) . 1_555 n
C12 C11 1.3655(7) . 1_555 n
C12 H12A 0.9320(6) . 1_555 n
C12 H11A 2.0010(13) . 1_555 n
C11 C12 1.3655(7) . 1_555 n
C11 N4 1.3357(9) . 1_555 n
C11 H12A 1.9865(12) . 1_555 n
C11 H11A 0.9325(6) . 1_555 n
N4 C11 1.3357(9) . 1_555 n
N4 C14 1.3243(8) . 1_555 n
N4 H11A 1.9553(10) . 1_555 n
C14 N4 1.3243(8) . 1_555 n
C14 C13 1.4032(7) . 1_555 n
C14 N6 1.4083(9) . 1_555 n
C14 H13A 2.0396(13) . 1_555 n
C14 H6 2.0118(13) . 1_555 n
C13 N5 1.3298(8) . 1_555 n
C13 C14 1.4032(7) . 1_555 n
C13 H13A 0.9322(6) . 1_555 n
N6 C14 1.4083(9) . 1_555 n
N6 C15 1.3435(7) . 1_555 n
N6 H6 0.9310(5) . 1_555 n
C15 N6 1.3435(7) . 1_555 n
C15 O2 1.2041(6) . 1_555 n
C15 C16 1.5113(9) . 1_555 n
C15 H6 1.9444(13) . 1_555 n
C15 H16A 2.0606(12) . 1_555 n
C15 H16B 2.0103(11) . 1_555 n
O2 C15 1.2041(6) . 1_555 n
C16 C15 1.5113(9) . 1_555 n
C16 C17 1.4842(10) . 1_555 n
C16 H16A 0.9600(5) . 1_555 n
C16 H16B 0.9561(5) . 1_555 n
C17 C16 1.4842(10) . 1_555 n
C17 C20 1.3971(6) . 1_555 n
C17 S2 2.5148(15) . 1_555 n
C17 C18 1.3824(7) . 1_555 n
C17 H16A 1.9659(10) . 1_555 n
C17 H16B 2.0163(12) . 1_555 n
C17 H20A 2.0597(10) . 1_555 n
C17 H18A 2.0628(12) . 1_555 n
C20 C17 1.3971(6) . 1_555 n
C20 C19 1.4383(9) . 1_555 n
C20 S2 2.4812(11) . 1_555 n
C20 H20A 0.9334(5) . 1_555 n
C19 C20 1.4383(9) . 1_555 n
C19 S2 1.6325(9) . 1_555 n
C19 H20A 2.0990(11) . 1_555 n
C19 H19A 0.9328(4) . 1_555 n
S2 C17 2.5148(15) . 1_555 n
S2 C20 2.4812(11) . 1_555 n
S2 C19 1.6325(9) . 1_555 n
S2 C18 1.6801(11) . 1_555 n
S2 H19A 2.3077(12) . 1_555 n
S2 H18A 2.3479(12) . 1_555 n
C18 C17 1.3824(7) . 1_555 n
C18 S2 1.6801(11) . 1_555 n
C18 H18A 0.9352(4) . 1_555 n
H2A N2 1.9781(10) . 1_555 n
H2A C2 0.9315(5) . 1_555 n
H2A C1 1.9724(9) . 1_555 n
H1A C2 2.0010(10) . 1_555 n
H1A C1 0.9340(5) . 1_555 n
H1A N1 1.9341(10) . 1_555 n
H3A N2 1.9613(10) . 1_555 n
H3A C4 2.0413(10) . 1_555 n
H3A C3 0.9341(5) . 1_555 n
H3 C4 1.9490(11) . 1_555 n
H3 N3 0.9310(6) . 1_555 n
H3 C5 1.9601(8) . 1_555 n
H6A Br1 2.5753(14) . 1_455 n
H6A C6 0.9606(4) . 1_555 n
H6A C7 2.0405(10) . 1_555 n
H6A H6B 1.5718(7) . 1_555 n
H6B C5 1.8411(10) . 1_555 n
H6B C6 0.9615(5) . 1_555 n
H6B C7 2.0683(12) . 1_555 n
H6B H6A 1.5718(7) . 1_555 n
H10A C7 2.0512(10) . 1_555 n
H10A C10 0.9322(4) . 1_555 n
H10A C9 2.0712(11) . 1_555 n
H10A H16A 1.3792(6) . -2_455 n
H9A C9 0.9362(6) . 1_555 n
H9A S1 2.3390(11) . 1_555 n
H8A C7 2.0948(9) . 1_555 n
H8A S1 2.4297(15) . 1_555 n
H8A C8 0.9319(5) . 1_555 n
H12A N5 1.9403(9) . 1_555 n
H12A C12 0.9320(6) . 1_555 n
H12A C11 1.9865(12) . 1_555 n
H11A C12 2.0010(13) . 1_555 n
H11A C11 0.9325(6) . 1_555 n
H11A N4 1.9553(10) . 1_555 n
H13A N5 1.9673(10) . 1_555 n
H13A C14 2.0396(13) . 1_555 n
H13A C13 0.9322(6) . 1_555 n
H6 C14 2.0118(13) . 1_555 n
H6 N6 0.9310(5) . 1_555 n
H6 C15 1.9444(13) . 1_555 n
H16A C15 2.0606(12) . 1_555 n
H16A C16 0.9600(5) . 1_555 n
H16A C17 1.9659(10) . 1_555 n
H16A H10A 1.3792(6) . -2_654 n
H16A H16B 1.5664(11) . 1_555 n
H16B C15 2.0103(11) . 1_555 n
H16B C16 0.9561(5) . 1_555 n
H16B C17 2.0163(12) . 1_555 n
H16B H16A 1.5664(11) . 1_555 n
H20A C17 2.0597(10) . 1_555 n
H20A C20 0.9334(5) . 1_555 n
H20A C19 2.0990(11) . 1_555 n
H19A C19 0.9328(4) . 1_555 n
H19A S2 2.3077(12) . 1_555 n
H18A C17 2.0628(12) . 1_555 n
H18A S2 2.3479(12) . 1_555 n
H18A C18 0.9352(4) . 1_555 n
